data_4061874
loop_
_publ_author_name
'Wendicke, Silke'
'Scopelliti, Rosario'
'Severin, Kay'

_publ_section_title
;
A Chloro-Bridged (Arene)Ru Complex with a Polymerizable Side-Chain
;
_journal_name_full Organometallics
_journal_year 2003
_chemical_formula_moiety 'C19 H21 Cl2 N O4 Ru'
_chemical_formula_sum 'C19 H21 Cl2 N O4 Ru'
_chemical_formula_weight 499.34
_space_group_IT_number 2
_symmetry_cell_setting triclinic
_symmetry_space_group_name_Hall '-P 1'
_symmetry_space_group_name_H-M 'P -1'
_cell_angle_alpha 79.033(8)
_cell_angle_beta 85.448(8)
_cell_angle_gamma 70.359(9)
_cell_formula_units_Z 2
_cell_length_a 7.6540(7)
_cell_length_b 8.3714(8)
_cell_length_c 16.6028(16)
_cell_measurement_temperature 140(2)
_cell_volume 983.49(16)
_diffrn_ambient_temperature 140(2)
_exptl_crystal_density_diffrn 1.686
_cod_depositor_comments
;
The following automatic conversions were performed:
'_symmetry_cell_setting' value 'Triclinic' changed to 'triclinic'
according to '/home/saulius/struct/CIF-dictionaries/cif_core.dic'
dictionary named 'cif_core.dic' version 2.4.1 from 2010-06-29.

Automatic conversion script
Id: cif_fix_enum 1527 2010-12-29 10:47:43Z saulius 
;
_cod_database_code 4061874

loop_
_symmetry_equiv_pos_as_xyz
'x, y, z'
'-x, -y, -z'

loop_
_atom_site_label
_atom_site_type_symbol
_atom_site_fract_x
_atom_site_fract_y
_atom_site_fract_z
_atom_site_U_iso_or_equiv
_atom_site_adp_type
_atom_site_occupancy
_atom_site_symmetry_multiplicity
_atom_site_calc_flag
_atom_site_refinement_flags
_atom_site_disorder_assembly
_atom_site_disorder_group
Ru1 Ru 0.24875(6) 0.12306(5) 0.12505(3) 0.01881(18) Uani 1 1 d . . .
Cl1 Cl 0.5361(2) -0.03808(17) 0.19567(8) 0.0262(3) Uani 1 1 d . . .
Cl2 Cl 0.2195(2) -0.14589(16) 0.10805(9) 0.0295(4) Uani 1 1 d . . .
O1 O 0.3549(6) 0.4580(5) 0.2236(2) 0.0317(10) Uani 1 1 d . . .
O2 O 0.5778(7) 0.4269(6) 0.1234(3) 0.0431(12) Uani 1 1 d . . .
O3 O 0.3524(8) 0.4695(6) 0.4002(3) 0.0454(12) Uani 1 1 d . . .
O4 O 0.1714(8) 0.6629(7) 0.4745(3) 0.0580(15) Uani 1 1 d . . .
N1 N 0.1150(7) 0.0886(5) 0.2401(3) 0.0240(10) Uani 1 1 d . . .
C1 C 0.3065(9) 0.3664(7) 0.1017(4) 0.0283(14) Uani 1 1 d . . .
C2 C 0.1129(8) 0.4022(6) 0.1170(3) 0.0239(13) Uani 1 1 d . . .
C3 C 0.0147(9) 0.3333(7) 0.0690(4) 0.0357(16) Uani 1 1 d . . .
H3A H -0.1147 0.3545 0.0776 0.043 Uiso 1 1 calc R . .
C4 C 0.1137(10) 0.2327(7) 0.0084(4) 0.0356(16) Uani 1 1 d . . .
H4A H 0.0511 0.1823 -0.0213 0.043 Uiso 1 1 calc R . .
C5 C 0.3019(9) 0.2093(8) -0.0067(4) 0.0336(15) Uani 1 1 d . . .
H5A H 0.3648 0.1494 -0.0493 0.040 Uiso 1 1 calc R . .
C6 C 0.3972(9) 0.2715(7) 0.0393(4) 0.0316(14) Uani 1 1 d . . .
H6A H 0.5262 0.2507 0.0292 0.038 Uiso 1 1 calc R . .
C7 C -0.0027(10) 0.5045(8) 0.1806(4) 0.0385(16) Uani 1 1 d . . .
H7A H 0.0415 0.4450 0.2356 0.058 Uiso 1 1 calc R . .
H7B H -0.1331 0.5147 0.1764 0.058 Uiso 1 1 calc R . .
H7C H 0.0091 0.6197 0.1707 0.058 Uiso 1 1 calc R . .
C8 C 0.4308(9) 0.4184(7) 0.1507(4) 0.0301(14) Uani 1 1 d . . .
C9 C 0.4606(10) 0.5371(8) 0.2639(4) 0.0378(16) Uani 1 1 d . . .
H9A H 0.4908 0.6293 0.2244 0.045 Uiso 1 1 calc R . .
H9B H 0.5779 0.4498 0.2856 0.045 Uiso 1 1 calc R . .
C10 C 0.3412(11) 0.6097(8) 0.3317(4) 0.0412(17) Uani 1 1 d . . .
H10A H 0.3840 0.6974 0.3487 0.049 Uiso 1 1 calc R . .
H10B H 0.2113 0.6655 0.3135 0.049 Uiso 1 1 calc R . .
C11 C 0.2630(11) 0.5169(9) 0.4695(4) 0.0427(17) Uani 1 1 d . . .
C12 C 0.2942(11) 0.3682(10) 0.5399(4) 0.0435(17) Uani 1 1 d . . .
C13 C 0.1914(11) 0.4132(14) 0.6128(5) 0.066(3) Uani 1 1 d . . .
H13A H 0.2526 0.3307 0.6607 0.099 Uiso 1 1 calc R . .
H13B H 0.0652 0.4106 0.6094 0.099 Uiso 1 1 calc R . .
H13C H 0.1861 0.5293 0.6183 0.099 Uiso 1 1 calc R . .
C14 C 0.4205(9) 0.2041(8) 0.5326(4) 0.0328(14) Uani 1 1 d . . .
H14A H 0.4428 0.1129 0.5783 0.039 Uiso 1 1 calc R . .
H14B H 0.4832 0.1848 0.4818 0.039 Uiso 1 1 calc R . .
C15 C 0.1755(9) 0.1173(7) 0.3084(3) 0.0276(13) Uani 1 1 d . . .
H15A H 0.2917 0.1358 0.3061 0.033 Uiso 1 1 calc R . .
C16 C 0.0759(9) 0.1208(8) 0.3816(4) 0.0333(15) Uani 1 1 d . . .
H16A H 0.1235 0.1408 0.4285 0.040 Uiso 1 1 calc R . .
C17 C -0.0946(10) 0.0948(9) 0.3856(4) 0.0415(17) Uani 1 1 d . . .
H17A H -0.1669 0.0984 0.4349 0.050 Uiso 1 1 calc R . .
C18 C -0.1558(10) 0.0638(8) 0.3162(4) 0.0379(16) Uani 1 1 d . . .
H18A H -0.2708 0.0431 0.3177 0.045 Uiso 1 1 calc R . .
C19 C -0.0519(9) 0.0627(7) 0.2446(4) 0.0296(14) Uani 1 1 d . . .
H19A H -0.0979 0.0432 0.1971 0.036 Uiso 1 1 calc R . .

loop_
_atom_site_aniso_label
_atom_site_aniso_U_11
_atom_site_aniso_U_22
_atom_site_aniso_U_33
_atom_site_aniso_U_23
_atom_site_aniso_U_13
_atom_site_aniso_U_12
Ru1 0.0228(3) 0.0155(2) 0.0195(3) -0.00042(16) -0.00525(18) -0.00830(18)
Cl1 0.0252(8) 0.0252(7) 0.0278(7) -0.0010(6) -0.0094(6) -0.0075(6)
Cl2 0.0383(9) 0.0196(6) 0.0349(8) -0.0042(6) -0.0094(7) -0.0135(6)
O1 0.049(3) 0.029(2) 0.024(2) -0.0044(17) -0.003(2) -0.022(2)
O2 0.034(3) 0.048(3) 0.055(3) -0.014(2) 0.008(2) -0.021(2)
O3 0.070(4) 0.039(2) 0.031(2) -0.007(2) 0.001(2) -0.024(2)
O4 0.070(4) 0.045(3) 0.052(3) -0.015(2) -0.003(3) -0.006(3)
N1 0.030(3) 0.019(2) 0.026(3) 0.0014(19) -0.005(2) -0.014(2)
C1 0.032(4) 0.018(3) 0.035(3) 0.008(2) -0.008(3) -0.014(3)
C2 0.032(4) 0.013(2) 0.022(3) 0.002(2) -0.001(3) -0.004(2)
C3 0.023(4) 0.028(3) 0.049(4) 0.018(3) -0.006(3) -0.011(3)
C4 0.060(5) 0.022(3) 0.029(3) 0.005(3) -0.019(3) -0.021(3)
C5 0.041(4) 0.029(3) 0.025(3) -0.001(3) 0.003(3) -0.006(3)
C6 0.031(4) 0.025(3) 0.035(3) 0.002(3) 0.005(3) -0.010(3)
C7 0.040(4) 0.037(3) 0.034(4) 0.005(3) -0.003(3) -0.011(3)
C8 0.029(4) 0.026(3) 0.040(4) -0.003(3) -0.003(3) -0.016(3)
C9 0.045(4) 0.034(3) 0.041(4) -0.004(3) -0.007(3) -0.021(3)
C10 0.057(5) 0.037(3) 0.036(4) -0.004(3) -0.012(3) -0.022(3)
C11 0.052(5) 0.052(4) 0.034(4) -0.014(3) -0.006(3) -0.025(4)
C12 0.048(5) 0.055(4) 0.039(4) -0.012(3) -0.002(3) -0.029(4)
C13 0.036(5) 0.125(8) 0.050(5) -0.045(5) 0.008(4) -0.029(5)
C14 0.023(4) 0.038(3) 0.035(4) -0.013(3) -0.006(3) -0.001(3)
C15 0.031(4) 0.026(3) 0.026(3) 0.000(2) -0.002(3) -0.011(3)
C16 0.040(4) 0.037(3) 0.023(3) -0.001(3) -0.004(3) -0.014(3)
C17 0.046(5) 0.046(4) 0.033(4) -0.007(3) 0.014(3) -0.019(3)
C18 0.036(4) 0.042(4) 0.039(4) -0.004(3) 0.009(3) -0.021(3)
C19 0.034(4) 0.027(3) 0.030(3) 0.002(2) -0.004(3) -0.016(3)

loop_
_geom_bond_atom_site_label_1
_geom_bond_atom_site_label_2
_geom_bond_distance
_geom_bond_site_symmetry_2
_geom_bond_publ_flag
Ru1 N1 2.112(5) . ?
Ru1 C4 2.160(6) . ?
Ru1 C3 2.167(6) . ?
Ru1 C1 2.185(5) . ?
Ru1 C2 2.198(5) . ?
Ru1 C6 2.209(6) . ?
Ru1 C5 2.219(6) . ?
Ru1 Cl2 2.4063(13) . ?
Ru1 Cl1 2.4175(15) . ?
O1 C8 1.350(7) . ?
O1 C9 1.469(7) . ?
O2 C8 1.199(7) . ?
O3 C11 1.347(8) . ?
O3 C10 1.455(8) . ?
O4 C11 1.202(8) . ?
N1 C15 1.348(7) . ?
N1 C19 1.360(8) . ?
C1 C6 1.419(9) . ?
C1 C2 1.422(9) . ?
C1 C8 1.515(8) . ?
C2 C3 1.446(9) . ?
C2 C7 1.522(8) . ?
C3 C4 1.439(9) . ?
C4 C5 1.396(10) . ?
C5 C6 1.372(9) . ?
C9 C10 1.483(9) . ?
C11 C12 1.505(10) . ?
C12 C14 1.410(9) . ?
C12 C13 1.431(10) . ?
C15 C16 1.382(8) . ?
C16 C17 1.387(9) . ?
C17 C18 1.378(10) . ?
C18 C19 1.377(8) . ?
